data_8101108
loop_
_publ_author_name
'Ranjbar, M.'
'Aghabozorg, Hossein'
'Moghimill, A.'
'Yanovsky, A.'

_publ_section_title
;Crystal structure of 2,6-diaminopyridinum
 bis(2,6-pyridinedicarboxylato)
chromium(III) 2,6-pyridinedicarboxylic acid
 hemihydrate, C~26~H~18~CrN~6~O~12~ &#x00B7; 0.5H~2~O
;
_journal_issue 4
_journal_name_full 'Zeitschrift f\"ur Kristallographie - New Crystal Structures'
_journal_page_first 626
_journal_page_last 628
_journal_volume 216
_journal_year 2001
_chemical_formula_structural 'C26 H20 Cr N6 O12.50'
_chemical_formula_sum 'C26 H20 Cr N6 O12.5'
_chemical_formula_weight 668.48
_space_group_IT_number 14
_symmetry_cell_setting monoclinic
_symmetry_space_group_name_Hall '-P 2ybc'
_symmetry_space_group_name_H-M 'P 1 21/c 1'
_cell_angle_alpha 90.00
_cell_angle_beta 103.893(5)
_cell_angle_gamma 90.00
_cell_formula_units_Z 8
_cell_length_a 15.233(4)
_cell_length_b 25.208(6)
_cell_length_c 14.685(3)
_cell_measurement_temperature 110(2)
_cell_volume 5474(2)
_diffrn_ambient_temperature 110(2)
_exptl_crystal_density_diffrn 1.622
_cod_depositor_comments
;
The following automatic conversions were performed:
'_symmetry_cell_setting' value 'Monoclinic' changed to 'monoclinic'
according to '/home/saulius/struct/CIF-dictionaries/cif_core.dic'
dictionary named 'cif_core.dic' version 2.4.1 from 2010-06-29.

Automatic conversion script
Id: cif_fix_enum 1527 2010-12-29 10:47:43Z saulius 
;
_cod_original_sg_symbol_H-M 'P 21/c'
_cod_original_formula_sum 'C26 H20 Cr N6 O12.50'
_cod_database_code 8101108

loop_
_symmetry_equiv_pos_as_xyz
'x, y, z'
'-x, y+1/2, -z+1/2'
'-x, -y, -z'
'x, -y-1/2, z-1/2'

loop_
_atom_site_label
_atom_site_type_symbol
_atom_site_fract_x
_atom_site_fract_y
_atom_site_fract_z
_atom_site_U_iso_or_equiv
_atom_site_adp_type
_atom_site_occupancy
_atom_site_symmetry_multiplicity
_atom_site_calc_flag
_atom_site_refinement_flags
_atom_site_disorder_assembly
_atom_site_disorder_group
Cr1 Cr 0.07538(2) 0.117979(13) 0.16532(2) 0.01885(8) Uani 1 4 d . . .
Cr2 Cr 0.41199(2) 0.902546(13) 0.34322(2) 0.01959(8) Uani 1 4 d . . .
O1 O -0.05577(10) 0.11016(6) 0.10719(10) 0.0224(3) Uani 1 4 d . . .
O2 O -0.18194(10) 0.15459(6) 0.04004(11) 0.0316(4) Uani 1 4 d . . .
O3 O 0.19089(9) 0.15454(6) 0.22416(10) 0.0243(3) Uani 1 4 d . . .
O4 O 0.25120(10) 0.23342(7) 0.27526(12) 0.0351(4) Uani 1 4 d . . .
O5 O 0.06771(10) 0.08744(6) 0.28952(10) 0.0228(3) Uani 1 4 d . . .
O6 O 0.09448(10) 0.01528(6) 0.38104(9) 0.0249(3) Uani 1 4 d . . .
O7 O 0.09871(10) 0.11902(6) 0.03786(10) 0.0237(3) Uani 1 4 d . . .
O8 O 0.11378(12) 0.06668(6) -0.08023(10) 0.0342(4) Uani 1 4 d . . .
O9 O 0.41750(10) 0.93198(6) 0.21678(9) 0.0239(3) Uani 1 4 d . . .
O10 O 0.39412(11) 1.00393(6) 0.12546(10) 0.0302(3) Uani 1 4 d . . .
O11 O 0.39764(10) 0.90462(6) 0.47369(9) 0.0236(3) Uani 1 4 d . . .
O12 O 0.35504(11) 0.95572(6) 0.58025(10) 0.0297(3) Uani 1 4 d . . .
O13 O 0.54548(10) 0.89964(6) 0.38608(10) 0.0233(3) Uani 1 4 d . . .
O14 O 0.66525(10) 0.84625(6) 0.42862(11) 0.0301(3) Uani 1 4 d . . .
O15 O 0.28791(10) 0.87538(6) 0.29415(10) 0.0261(3) Uani 1 4 d . . .
O16 O 0.20146(10) 0.80222(7) 0.27558(11) 0.0335(4) Uani 1 4 d . . .
O17 O 0.43384(15) 0.91092(7) -0.13980(12) 0.0464(5) Uani 1 4 d . . .
O18 O 0.42884(12) 0.93846(7) -0.00032(11) 0.0321(4) Uani 1 4 d . . .
O19 O 0.27143(12) 1.15994(6) -0.04854(12) 0.0365(4) Uani 1 4 d . . .
O20 O 0.32146(13) 1.09872(7) 0.05894(11) 0.0349(4) Uani 1 4 d . . .
O21 O 0.20457(11) -0.15286(6) 0.53273(11) 0.0336(4) Uani 1 4 d . . .
O22 O 0.15810(12) -0.08533(7) 0.43849(11) 0.0304(4) Uani 1 4 d . . .
O23 O 0.06487(13) 0.08958(7) 0.68090(12) 0.0421(4) Uani 1 4 d . . .
O24 O 0.06313(12) 0.07217(7) 0.53318(12) 0.0321(4) Uani 1 4 d . . .
O25 O 0.41372(14) 0.86823(7) 0.68663(13) 0.0358(4) Uani 1 4 d . . .
N1 N 0.03514(11) 0.19250(6) 0.16079(11) 0.0190(3) Uani 1 4 d . . .
N2 N 0.10998(11) 0.04326(6) 0.15231(11) 0.0194(3) Uani 1 4 d . . .
N3 N 0.37890(11) 0.97801(7) 0.35380(11) 0.0202(3) Uani 1 4 d . . .
N4 N 0.43343(11) 0.82498(7) 0.34968(11) 0.0208(3) Uani 1 4 d . . .
N5 N 0.35610(12) 1.03202(7) -0.06877(11) 0.0228(3) Uani 1 4 d . . .
N6 N 0.13108(11) -0.02573(7) 0.58036(11) 0.0211(3) Uani 1 4 d . . .
N7 N 0.42593(12) 0.76704(8) 0.62836(13) 0.0245(4) Uani 1 4 d . . .
N8 N 0.56904(15) 0.80249(9) 0.67679(18) 0.0390(5) Uani 1 4 d . . .
N9 N 0.27732(13) 0.74017(8) 0.58065(15) 0.0310(4) Uani 1 4 d . . .
N10 N 0.08707(12) 0.21657(7) -0.06090(12) 0.0230(4) Uani 1 4 d . . .
N11 N -0.03530(15) 0.16929(9) -0.14528(15) 0.0337(5) Uani 1 4 d . . .
N12 N 0.21604(13) 0.25425(9) 0.03062(14) 0.0293(4) Uani 1 4 d . . .
C1 C -0.05002(13) 0.20338(8) 0.11627(13) 0.0200(4) Uani 1 4 d . . .
C2 C -0.07845(14) 0.25557(8) 0.10446(14) 0.0238(4) Uani 1 4 d . . .
C3 C -0.01626(15) 0.29546(9) 0.13840(15) 0.0258(4) Uani 1 4 d . . .
C4 C 0.07227(15) 0.28296(9) 0.18349(15) 0.0247(4) Uani 1 4 d . . .
C5 C 0.09651(13) 0.23008(8) 0.19351(13) 0.0208(4) Uani 1 4 d . . .
C6 C -0.10254(14) 0.15313(8) 0.08407(14) 0.0227(4) Uani 1 4 d . . .
C7 C 0.18786(14) 0.20564(9) 0.23555(14) 0.0246(4) Uani 1 4 d . . .
C8 C 0.11431(13) 0.01007(8) 0.22467(13) 0.0196(4) Uani 1 4 d . . .
C9 C 0.13860(14) -0.04227(8) 0.21713(14) 0.0231(4) Uani 1 4 d . . .
C10 C 0.15631(15) -0.05887(8) 0.13270(15) 0.0256(4) Uani 1 4 d . . .
C11 C 0.14820(15) -0.02390(8) 0.05757(15) 0.0249(4) Uani 1 4 d . . .
C12 C 0.12496(13) 0.02799(8) 0.07068(13) 0.0213(4) Uani 1 4 d . . .
C13 C 0.09065(13) 0.03873(8) 0.30639(13) 0.0195(4) Uani 1 4 d . . .
C14 C 0.11190(14) 0.07351(8) 0.00130(14) 0.0235(4) Uani 1 4 d . . .
C15 C 0.37077(13) 1.00993(8) 0.27954(13) 0.0207(4) Uani 1 4 d . . .
C16 C 0.33959(14) 1.06149(8) 0.28278(14) 0.0233(4) Uani 1 4 d . . .
C17 C 0.31752(15) 1.07824(9) 0.36505(15) 0.0243(4) Uani 1 4 d . . .
C18 C 0.32541(14) 1.04417(8) 0.44119(14) 0.0232(4) Uani 1 4 d . . .
C19 C 0.35714(13) 0.99348(8) 0.43274(13) 0.0207(4) Uani 1 4 d . . .
C20 C 0.39592(14) 0.98040(8) 0.20013(13) 0.0221(4) Uani 1 4 d . . .
C21 C 0.37070(14) 0.94875(8) 0.50338(14) 0.0232(4) Uani 1 4 d . . .
C22 C 0.51750(13) 0.80781(8) 0.38553(13) 0.0209(4) Uani 1 4 d . . .
C23 C 0.53247(15) 0.75424(9) 0.40531(16) 0.0270(4) Uani 1 4 d . . .
C24 C 0.45844(16) 0.72030(9) 0.38718(16) 0.0291(5) Uani 1 4 d . . .
C25 C 0.37160(15) 0.73966(9) 0.35212(15) 0.0274(4) Uani 1 4 d . . .
C26 C 0.36086(14) 0.79338(8) 0.33368(14) 0.0233(4) Uani 1 4 d . . .
C27 C 0.58391(14) 0.85360(8) 0.40241(14) 0.0226(4) Uani 1 4 d . . .
C28 C 0.27490(14) 0.82474(9) 0.29796(14) 0.0256(4) Uani 1 4 d . . .
C29 C 0.37846(14) 0.99835(8) -0.12978(14) 0.0238(4) Uani 1 4 d . . .
C30 C 0.36713(15) 1.01029(9) -0.22434(15) 0.0267(4) Uani 1 4 d . . .
C31 C 0.32920(15) 1.05866(9) -0.25705(14) 0.0267(4) Uani 1 4 d . . .
C32 C 0.30420(14) 1.09358(9) -0.19516(15) 0.0248(4) Uani 1 4 d . . .
C33 C 0.32088(14) 1.07858(8) -0.10115(14) 0.0233(4) Uani 1 4 d . . .
C34 C 0.41607(16) 0.94608(9) -0.09090(15) 0.0302(5) Uani 1 4 d . . .
C35 C 0.30175(15) 1.11589(9) -0.02870(15) 0.0274(4) Uani 1 4 d . . .
C36 C 0.16493(13) -0.07407(8) 0.60267(14) 0.0219(4) Uani 1 4 d . . .
C37 C 0.18724(14) -0.09380(8) 0.69392(15) 0.0242(4) Uani 1 4 d . . .
C38 C 0.17289(14) -0.06137(9) 0.76517(15) 0.0250(4) Uani 1 4 d . . .
C39 C 0.13634(14) -0.01137(9) 0.74325(15) 0.0253(4) Uani 1 4 d . . .
C40 C 0.11741(14) 0.00464(8) 0.64998(15) 0.0242(4) Uani 1 4 d . . .
C41 C 0.17821(14) -0.10756(8) 0.52224(15) 0.0250(4) Uani 1 4 d . . .
C42 C 0.07953(15) 0.05913(9) 0.62328(15) 0.0283(5) Uani 1 4 d . . .
C43 C 0.51762(14) 0.75993(9) 0.65023(15) 0.0256(4) Uani 1 4 d . . .
C44 C 0.55093(15) 0.70885(9) 0.64437(16) 0.0282(5) Uani 1 4 d . . .
C45 C 0.48972(15) 0.66827(9) 0.61616(15) 0.0268(4) Uani 1 4 d . . .
C46 C 0.39763(15) 0.67629(9) 0.59277(15) 0.0264(4) Uani 1 4 d . . .
C47 C 0.36535(14) 0.72765(8) 0.59911(14) 0.0236(4) Uani 1 4 d . . .
C48 C 0.00235(14) 0.21675(9) -0.11716(14) 0.0244(4) Uani 1 4 d . . .
C49 C -0.04026(15) 0.26521(9) -0.14062(15) 0.0257(4) Uani 1 4 d . . .
C50 C 0.00687(15) 0.31115(9) -0.10864(15) 0.0269(4) Uani 1 4 d . . .
C51 C 0.09380(15) 0.31007(9) -0.05343(16) 0.0268(4) Uani 1 4 d . . .
C52 C 0.13439(14) 0.26110(8) -0.02779(14) 0.0226(4) Uani 1 4 d . . .
H2 H -0.1373(15) 0.2623(9) 0.0747(16) 0.021(6) Uiso 1 4 d . . .
H3 H -0.0335(18) 0.3298(11) 0.1292(19) 0.042(8) Uiso 1 4 d . . .
H4 H 0.1126(16) 0.3089(10) 0.2066(16) 0.027(6) Uiso 1 4 d . . .
H9 H 0.1469(14) -0.0678(9) 0.2684(15) 0.017(5) Uiso 1 4 d . . .
H10 H 0.1723(16) -0.0955(10) 0.1208(17) 0.028(6) Uiso 1 4 d . . .
H11 H 0.1567(16) -0.0333(10) 0.0009(17) 0.031(7) Uiso 1 4 d . . .
H16 H 0.3333(15) 1.0848(9) 0.2284(16) 0.022(6) Uiso 1 4 d . . .
H17 H 0.2967(16) 1.1099(10) 0.3700(17) 0.027(6) Uiso 1 4 d . . .
H18 H 0.3089(16) 1.0546(9) 0.4926(17) 0.026(6) Uiso 1 4 d . . .
H23 H 0.5912(18) 0.7401(11) 0.4289(19) 0.039(7) Uiso 1 4 d . . .
H24 H 0.4656(15) 0.6846(9) 0.4007(16) 0.022(6) Uiso 1 4 d . . .
H25 H 0.3224(17) 0.7180(11) 0.3454(18) 0.036(7) Uiso 1 4 d . . .
H18O H 0.4137(17) 0.9614(11) 0.0256(18) 0.031(7) Uiso 1 4 d . . .
H20O H 0.346(2) 1.0671(12) 0.064(2) 0.049(9) Uiso 1 4 d . . .
H30 H 0.3848(15) 0.9861(9) -0.2591(16) 0.018(6) Uiso 1 4 d . . .
H31 H 0.3172(17) 1.0657(10) -0.3208(18) 0.033(7) Uiso 1 4 d . . .
H32 H 0.2792(16) 1.1285(9) -0.2123(16) 0.024(6) Uiso 1 4 d . . .
H22O H 0.1397(17) -0.0570(10) 0.4420(17) 0.025(7) Uiso 1 4 d . . .
H24O H 0.075(2) 0.0523(11) 0.505(2) 0.040(9) Uiso 1 4 d . . .
H37 H 0.2105(15) -0.1279(9) 0.7027(15) 0.021(6) Uiso 1 4 d . . .
H38 H 0.1920(16) -0.0728(10) 0.8321(18) 0.030(6) Uiso 1 4 d . . .
H39 H 0.1243(19) 0.0109(11) 0.7884(19) 0.047(8) Uiso 1 4 d . . .
H7N H 0.4102(19) 0.7950(11) 0.633(2) 0.041(8) Uiso 1 4 d . . .
H8A H 0.543(2) 0.8282(12) 0.680(2) 0.047(9) Uiso 1 4 d . . .
H8B H 0.6229(19) 0.7980(10) 0.6915(17) 0.030(7) Uiso 1 4 d . . .
H9A H 0.2372(17) 0.7149(10) 0.5515(17) 0.031(7) Uiso 1 4 d . . .
H9B H 0.2642(18) 0.7708(12) 0.5730(19) 0.038(8) Uiso 1 4 d . . .
H44 H 0.6117(19) 0.7020(11) 0.6584(18) 0.040(7) Uiso 1 4 d . . .
H45 H 0.5110(16) 0.6356(10) 0.6132(16) 0.028(6) Uiso 1 4 d . . .
H46 H 0.3552(15) 0.6479(9) 0.5732(16) 0.022(6) Uiso 1 4 d . . .
H10N H 0.1118(17) 0.1894(10) -0.0466(18) 0.030(7) Uiso 1 4 d . . .
H11A H -0.087(2) 0.1713(12) -0.183(2) 0.048(9) Uiso 1 4 d . . .
H11B H -0.0046(18) 0.1427(11) -0.1362(18) 0.034(8) Uiso 1 4 d . . .
H12A H 0.2396(17) 0.2286(11) 0.0230(17) 0.027(7) Uiso 1 4 d . . .
H12B H 0.2500(19) 0.2814(12) 0.047(2) 0.045(8) Uiso 1 4 d . . .
H49 H -0.0967(19) 0.2639(11) -0.1773(19) 0.042(8) Uiso 1 4 d . . .
H50 H -0.0215(15) 0.3433(9) -0.1240(16) 0.023(6) Uiso 1 4 d . . .
H51 H 0.1247(18) 0.3392(11) -0.0345(18) 0.035(7) Uiso 1 4 d . . .
H25A H 0.417(2) 0.8757(12) 0.736(2) 0.042(9) Uiso 1 4 d . . .
H25B H 0.391(2) 0.8913(13) 0.651(2) 0.059(10) Uiso 1 4 d . . .

loop_
_atom_site_aniso_label
_atom_site_aniso_U_11
_atom_site_aniso_U_22
_atom_site_aniso_U_33
_atom_site_aniso_U_23
_atom_site_aniso_U_13
_atom_site_aniso_U_12
Cr1 0.02383(16) 0.01536(15) 0.01668(15) 0.00087(11) 0.00355(12) 0.00183(12)
Cr2 0.02447(16) 0.01725(16) 0.01629(15) 0.00156(11) 0.00343(12) 0.00279(12)
O1 0.0256(7) 0.0182(7) 0.0225(7) 0.0003(5) 0.0037(5) -0.0001(6)
O2 0.0250(8) 0.0260(8) 0.0386(9) 0.0011(7) -0.0027(6) -0.0032(6)
O3 0.0254(7) 0.0213(7) 0.0246(7) 0.0005(6) 0.0030(6) 0.0031(6)
O4 0.0246(8) 0.0315(9) 0.0442(10) -0.0055(7) -0.0016(7) -0.0011(7)
O5 0.0305(8) 0.0183(7) 0.0198(7) 0.0008(5) 0.0064(6) 0.0032(6)
O6 0.0326(8) 0.0235(8) 0.0186(7) 0.0036(6) 0.0063(6) 0.0038(6)
O7 0.0333(8) 0.0191(7) 0.0190(7) 0.0025(5) 0.0073(6) 0.0026(6)
O8 0.0563(11) 0.0290(9) 0.0184(7) -0.0003(6) 0.0113(7) 0.0016(8)
O9 0.0332(8) 0.0208(7) 0.0179(6) 0.0011(5) 0.0064(6) 0.0051(6)
O10 0.0483(10) 0.0255(8) 0.0182(7) 0.0039(6) 0.0109(6) 0.0092(7)
O11 0.0304(8) 0.0221(7) 0.0186(7) 0.0019(5) 0.0064(6) 0.0045(6)
O12 0.0452(9) 0.0279(8) 0.0171(7) 0.0013(6) 0.0099(6) 0.0038(7)
O13 0.0256(7) 0.0194(7) 0.0238(7) 0.0018(6) 0.0039(6) 0.0014(6)
O14 0.0240(7) 0.0250(8) 0.0392(9) 0.0020(7) 0.0039(6) 0.0002(6)
O15 0.0251(7) 0.0284(8) 0.0237(7) 0.0030(6) 0.0038(6) 0.0023(6)
O16 0.0251(8) 0.0384(9) 0.0336(9) -0.0001(7) 0.0003(6) -0.0043(7)
O17 0.0828(14) 0.0288(9) 0.0268(8) -0.0031(7) 0.0116(9) 0.0165(9)
O18 0.0526(11) 0.0226(8) 0.0211(7) 0.0002(6) 0.0089(7) 0.0100(7)
O19 0.0508(10) 0.0238(8) 0.0383(9) 0.0077(7) 0.0173(8) 0.0112(7)
O20 0.0558(11) 0.0265(9) 0.0252(8) 0.0019(7) 0.0152(7) 0.0142(8)
O21 0.0442(9) 0.0226(8) 0.0323(8) -0.0009(6) 0.0059(7) 0.0075(7)
O22 0.0444(10) 0.0243(9) 0.0225(7) -0.0012(6) 0.0081(7) 0.0076(7)
O23 0.0612(12) 0.0281(9) 0.0337(9) -0.0073(7) 0.0049(8) 0.0130(8)
O24 0.0460(10) 0.0197(8) 0.0291(8) 0.0003(7) 0.0060(7) 0.0061(7)
O25 0.0612(12) 0.0240(9) 0.0198(8) -0.0005(7) 0.0047(8) 0.0116(8)
N1 0.0208(8) 0.0183(8) 0.0177(7) -0.0004(6) 0.0043(6) -0.0001(6)
N2 0.0218(8) 0.0174(8) 0.0182(7) -0.0001(6) 0.0033(6) 0.0007(6)
N3 0.0242(8) 0.0186(8) 0.0168(7) 0.0003(6) 0.0029(6) -0.0001(6)
N4 0.0250(8) 0.0203(8) 0.0168(7) 0.0011(6) 0.0047(6) 0.0008(7)
N5 0.0276(9) 0.0221(9) 0.0189(8) 0.0022(6) 0.0059(6) 0.0016(7)
N6 0.0222(8) 0.0193(8) 0.0215(8) 0.0000(6) 0.0045(6) -0.0003(6)
N7 0.0257(9) 0.0183(9) 0.0286(9) -0.0030(7) 0.0045(7) 0.0012(7)
N8 0.0234(11) 0.0222(11) 0.0670(16) -0.0093(10) 0.0022(10) 0.0006(8)
N9 0.0263(10) 0.0211(10) 0.0415(11) -0.0016(8) 0.0001(8) 0.0008(8)
N10 0.0241(9) 0.0173(9) 0.0254(9) 0.0018(7) 0.0015(7) 0.0018(7)
N11 0.0314(11) 0.0245(11) 0.0375(11) 0.0073(8) -0.0071(9) -0.0075(9)
N12 0.0264(10) 0.0216(10) 0.0362(11) -0.0061(8) 0.0003(8) -0.0009(8)
C1 0.0216(9) 0.0198(9) 0.0182(9) 0.0009(7) 0.0037(7) 0.0013(7)
C2 0.0251(10) 0.0209(10) 0.0239(10) 0.0004(8) 0.0029(8) 0.0043(8)
C3 0.0323(11) 0.0169(10) 0.0271(10) -0.0007(8) 0.0049(8) 0.0027(8)
C4 0.0281(11) 0.0191(10) 0.0262(10) -0.0021(8) 0.0049(8) -0.0019(8)
C5 0.0212(9) 0.0208(10) 0.0201(9) -0.0013(7) 0.0042(7) -0.0010(7)
C6 0.0259(10) 0.0201(10) 0.0221(9) 0.0022(7) 0.0056(8) -0.0009(8)
C7 0.0229(10) 0.0264(11) 0.0232(10) -0.0012(8) 0.0030(8) 0.0018(8)
C8 0.0218(9) 0.0190(9) 0.0173(9) 0.0003(7) 0.0031(7) -0.0003(7)
C9 0.0265(10) 0.0196(10) 0.0227(10) 0.0021(8) 0.0049(8) -0.0012(8)
C10 0.0318(11) 0.0184(10) 0.0260(10) -0.0013(8) 0.0058(8) 0.0006(8)
C11 0.0329(11) 0.0215(10) 0.0206(9) -0.0037(8) 0.0070(8) 0.0002(8)
C12 0.0250(10) 0.0213(10) 0.0170(9) -0.0005(7) 0.0041(7) -0.0012(8)
C13 0.0195(9) 0.0187(9) 0.0197(9) -0.0016(7) 0.0034(7) 0.0005(7)
C14 0.0279(10) 0.0214(10) 0.0211(9) 0.0025(8) 0.0054(8) 0.0004(8)
C15 0.0234(9) 0.0199(9) 0.0183(9) 0.0011(7) 0.0039(7) 0.0013(8)
C16 0.0283(10) 0.0180(10) 0.0226(10) 0.0001(8) 0.0039(8) -0.0012(8)
C17 0.0291(11) 0.0189(10) 0.0238(10) -0.0002(8) 0.0042(8) 0.0024(8)
C18 0.0264(10) 0.0255(11) 0.0180(9) -0.0038(8) 0.0060(8) 0.0002(8)
C19 0.0229(9) 0.0208(10) 0.0166(8) 0.0007(7) 0.0016(7) 0.0007(8)
C20 0.0247(10) 0.0223(10) 0.0184(9) 0.0020(7) 0.0039(7) 0.0034(8)
C21 0.0260(10) 0.0240(10) 0.0186(9) 0.0011(8) 0.0033(7) 0.0005(8)
C22 0.0245(10) 0.0188(10) 0.0185(9) 0.0012(7) 0.0034(7) 0.0037(8)
C23 0.0268(11) 0.0218(11) 0.0310(11) 0.0039(8) 0.0046(9) 0.0028(8)
C24 0.0370(12) 0.0186(11) 0.0297(11) 0.0019(9) 0.0040(9) -0.0002(9)
C25 0.0306(11) 0.0244(11) 0.0251(10) 0.0011(8) 0.0029(8) -0.0059(9)
C26 0.0262(10) 0.0240(10) 0.0187(9) -0.0003(8) 0.0036(7) -0.0009(8)
C27 0.0262(10) 0.0215(10) 0.0199(9) 0.0015(7) 0.0052(7) 0.0007(8)
C28 0.0275(10) 0.0303(11) 0.0175(9) 0.0022(8) 0.0023(8) 0.0012(9)
C29 0.0292(10) 0.0223(10) 0.0197(9) -0.0018(8) 0.0056(8) -0.0010(8)
C30 0.0332(11) 0.0276(11) 0.0200(10) -0.0015(8) 0.0077(8) -0.0027(9)
C31 0.0289(11) 0.0330(12) 0.0173(9) 0.0047(8) 0.0034(8) -0.0060(9)
C32 0.0241(10) 0.0262(11) 0.0236(10) 0.0050(8) 0.0048(8) -0.0023(8)
C33 0.0243(10) 0.0218(10) 0.0247(10) 0.0025(8) 0.0080(8) 0.0007(8)
C34 0.0403(13) 0.0272(11) 0.0226(10) -0.0033(8) 0.0065(9) 0.0031(9)
C35 0.0329(11) 0.0244(11) 0.0273(11) 0.0027(8) 0.0118(9) 0.0043(9)
C36 0.0229(9) 0.0185(9) 0.0248(10) 0.0009(8) 0.0069(8) -0.0009(8)
C37 0.0278(10) 0.0187(10) 0.0260(10) 0.0025(8) 0.0062(8) 0.0004(8)
C38 0.0263(10) 0.0271(11) 0.0217(10) 0.0033(8) 0.0060(8) -0.0043(8)
C39 0.0253(10) 0.0281(11) 0.0235(10) -0.0041(8) 0.0080(8) -0.0021(8)
C40 0.0232(10) 0.0223(10) 0.0264(10) -0.0006(8) 0.0045(8) -0.0011(8)
C41 0.0275(10) 0.0225(10) 0.0247(10) 0.0011(8) 0.0058(8) 0.0018(8)
C42 0.0332(11) 0.0214(11) 0.0282(11) -0.0016(8) 0.0034(9) 0.0028(9)
C43 0.0240(10) 0.0228(11) 0.0288(11) -0.0013(8) 0.0037(8) 0.0004(8)
C44 0.0250(11) 0.0253(11) 0.0322(11) -0.0038(9) 0.0029(9) 0.0019(9)
C45 0.0334(11) 0.0173(10) 0.0280(11) -0.0028(8) 0.0040(9) 0.0032(9)
C46 0.0292(11) 0.0195(10) 0.0278(10) 0.0011(8) 0.0012(8) 0.0000(8)
C47 0.0274(10) 0.0203(10) 0.0217(9) 0.0001(8) 0.0035(8) -0.0008(8)
C48 0.0248(10) 0.0252(11) 0.0224(9) 0.0040(8) 0.0042(8) -0.0028(8)
C49 0.0249(10) 0.0263(11) 0.0245(10) 0.0055(8) 0.0031(8) 0.0010(8)
C50 0.0339(11) 0.0212(11) 0.0280(11) 0.0072(8) 0.0118(9) 0.0068(9)
C51 0.0330(11) 0.0189(10) 0.0302(11) -0.0004(8) 0.0109(9) -0.0022(9)
C52 0.0242(10) 0.0211(10) 0.0238(10) -0.0017(8) 0.0080(8) -0.0004(8)

loop_
_geom_bond_atom_site_label_1
_geom_bond_atom_site_label_2
_geom_bond_distance
_geom_bond_site_symmetry_2
_geom_bond_publ_flag
Cr1 N1 1.9723(17) . ?
Cr1 N2 1.9775(17) . ?
Cr1 O1 1.9849(15) . ?
Cr1 O7 1.9874(15) . ?
Cr1 O3 1.9904(15) . ?
Cr1 O5 2.0088(14) . ?
Cr2 O15 1.9766(15) . ?
Cr2 O13 1.9804(15) . ?
Cr2 O11 1.9806(14) . ?
Cr2 N4 1.9810(18) . ?
Cr2 N3 1.9836(17) . ?
Cr2 O9 2.0198(14) . ?
O1 C6 1.296(2) . ?
O2 C6 1.228(2) . ?
O3 C7 1.301(3) . ?
O4 C7 1.221(3) . ?
O5 C13 1.284(2) . ?
O6 C13 1.235(2) . ?
O7 C14 1.302(2) . ?
O8 C14 1.217(2) . ?
O9 C20 1.272(2) . ?
O10 C20 1.241(2) . ?
O11 C21 1.297(2) . ?
O12 C21 1.221(2) . ?
O13 C27 1.296(2) . ?
O14 C27 1.220(2) . ?
O15 C28 1.295(3) . ?
O16 C28 1.227(3) . ?
O17 C34 1.212(3) . ?
O18 C34 1.312(3) . ?
O19 C35 1.211(3) . ?
O20 C35 1.322(3) . ?
O21 C41 1.208(3) . ?
O22 C41 1.319(3) . ?
O23 C42 1.202(3) . ?
O24 C42 1.328(3) . ?
N1 C1 1.333(2) . ?
N1 C5 1.336(2) . ?
N2 C12 1.330(2) . ?
N2 C8 1.342(2) . ?
N3 C15 1.337(2) . ?
N3 C19 1.338(2) . ?
N4 C22 1.334(3) . ?
N4 C26 1.337(3) . ?
N5 C33 1.330(3) . ?
N5 C29 1.336(3) . ?
N6 C40 1.333(3) . ?
N6 C36 1.333(3) . ?
N7 C47 1.353(3) . ?
N7 C43 1.368(3) . ?
N8 C43 1.330(3) . ?
N9 C47 1.340(3) . ?
N10 C48 1.355(3) . ?
N10 C52 1.359(3) . ?
N11 C48 1.348(3) . ?
N12 C52 1.342(3) . ?
C1 C2 1.383(3) . ?
C1 C6 1.512(3) . ?
C2 C3 1.389(3) . ?
C3 C4 1.388(3) . ?
C4 C5 1.382(3) . ?
C5 C7 1.511(3) . ?
C8 C9 1.382(3) . ?
C8 C13 1.516(3) . ?
C9 C10 1.395(3) . ?
C10 C11 1.394(3) . ?
C11 C12 1.380(3) . ?
C12 C14 1.516(3) . ?
C15 C16 1.388(3) . ?
C15 C20 1.508(3) . ?
C16 C17 1.395(3) . ?
C17 C18 1.392(3) . ?
C18 C19 1.382(3) . ?
C19 C21 1.512(3) . ?
C22 C23 1.388(3) . ?
C22 C27 1.515(3) . ?
C23 C24 1.389(3) . ?
C24 C25 1.388(3) . ?
C25 C26 1.383(3) . ?
C26 C28 1.512(3) . ?
C29 C30 1.390(3) . ?
C29 C34 1.494(3) . ?
C30 C31 1.385(3) . ?
C31 C32 1.383(3) . ?
C32 C33 1.395(3) . ?
C33 C35 1.500(3) . ?
C36 C37 1.393(3) . ?
C36 C41 1.504(3) . ?
C37 C38 1.386(3) . ?
C38 C39 1.384(3) . ?
C39 C40 1.390(3) . ?
C40 C42 1.505(3) . ?
C43 C44 1.394(3) . ?
C44 C45 1.379(3) . ?
C45 C46 1.377(3) . ?
C46 C47 1.396(3) . ?
C48 C49 1.388(3) . ?
C49 C50 1.384(3) . ?
C50 C51 1.377(3) . ?
C51 C52 1.392(3) . ?
